data_4034291
loop_
_publ_author_name
'Sun, Tingting'
'Guo, Ping'
'Xie, Qiong'
'Zhao, Liang'
'Zhu, Jun'

_publ_section_title
;
 Bonded to Carbon or Nitrogen? This is a Question on the Regioselectivity
 in Hyperconjugative Aromaticity.
;
_journal_issue 7
_journal_name_full 'The Journal of organic chemistry'
_journal_page_first 3881
_journal_page_last 3886
_journal_paper_doi 10.1021/acs.joc.8b02996
_journal_volume 84
_journal_year 2019
_chemical_formula_sum 'C84 H69 Au4 B F4 N O0.5 P4'
_chemical_formula_weight 2098.96
_space_group_IT_number 15
_space_group_name_Hall '-C 2yc'
_space_group_name_H-M_alt 'C 1 2/c 1'
_symmetry_cell_setting monoclinic
_symmetry_space_group_name_H-M 'C 1 2/c 1'
_atom_sites_solution_hydrogens geom
_atom_sites_solution_primary direct
_atom_sites_solution_secondary difmap
_audit_creation_method SHELXL-97
_cell_angle_alpha 90.00
_cell_angle_beta 99.6190(10)
_cell_angle_gamma 90.00
_cell_formula_units_Z 8
_cell_length_a 21.8602(2)
_cell_length_b 17.8588(2)
_cell_length_c 39.6592(4)
_cell_measurement_reflns_used 32334
_cell_measurement_temperature 100.01(10)
_cell_measurement_theta_max 73.5000
_cell_measurement_theta_min 4.0690
_cell_volume 15265.2(3)
_computing_structure_refinement 'SHELXL-97 (Sheldrick, 1997)'
_computing_structure_solution 'SHELXS-97 (Sheldrick, 1990)'
_diffrn_ambient_temperature 100.01(10)
_diffrn_measured_fraction_theta_full 0.997
_diffrn_measured_fraction_theta_max 0.997
_diffrn_measurement_device_type 'four-circle diffractometer'
_diffrn_measurement_method '\w scans'
_diffrn_radiation_monochromator graphite
_diffrn_radiation_source 'fine-focus sealed tube'
_diffrn_radiation_type CuK\a
_diffrn_radiation_wavelength 1.54184
_diffrn_reflns_av_R_equivalents 0.0692
_diffrn_reflns_av_sigmaI/netI 0.0471
_diffrn_reflns_limit_h_max 20
_diffrn_reflns_limit_h_min -26
_diffrn_reflns_limit_k_max 21
_diffrn_reflns_limit_k_min -21
_diffrn_reflns_limit_l_max 47
_diffrn_reflns_limit_l_min -47
_diffrn_reflns_number 42123
_diffrn_reflns_theta_full 67.50
_diffrn_reflns_theta_max 67.50
_diffrn_reflns_theta_min 3.52
_exptl_absorpt_coefficient_mu 15.359
_exptl_absorpt_correction_T_max 1.00000
_exptl_absorpt_correction_T_min 0.21166
_exptl_absorpt_correction_type multi-scan
_exptl_absorpt_process_details
;
CrysAlisPro 1.171.39.22a (Rigaku Oxford Diffraction, 2015)
Empirical absorption correction using spherical harmonics,
 implemented in SCALE3 ABSPACK scaling algorithm.
;
_exptl_crystal_colour Yellow
_exptl_crystal_density_diffrn 1.827
_exptl_crystal_density_method 'not measured'
_exptl_crystal_description Block
_exptl_crystal_F_000 8008
_exptl_crystal_size_max 0.22
_exptl_crystal_size_mid 0.21
_exptl_crystal_size_min 0.17
_refine_diff_density_max 4.283
_refine_diff_density_min -3.836
_refine_diff_density_rms 0.248
_refine_ls_extinction_method none
_refine_ls_goodness_of_fit_ref 1.124
_refine_ls_hydrogen_treatment constr
_refine_ls_matrix_type full
_refine_ls_number_parameters 892
_refine_ls_number_reflns 13714
_refine_ls_number_restraints 0
_refine_ls_restrained_S_all 1.124
_refine_ls_R_factor_all 0.0546
_refine_ls_R_factor_gt 0.0524
_refine_ls_shift/su_max 0.003
_refine_ls_shift/su_mean 0.000
_refine_ls_structure_factor_coef Fsqd
_refine_ls_weighting_details 'calc w=1/[\s^2^(Fo^2^)+(0.0798P)^2^+241.9713P] where P=(Fo^2^+2Fc^2^)/3'
_refine_ls_weighting_scheme calc
_refine_ls_wR_factor_gt 0.1395
_refine_ls_wR_factor_ref 0.1413
_reflns_number_gt 13073
_reflns_number_total 13714
_reflns_threshold_expression >2sigma(I)
_cod_data_source_file jo8b02996_si_003.cif
_cod_data_source_block y
_cod_original_cell_volume 15265.1(3)
_cod_original_sg_symbol_H-M C2/c
_cod_original_formula_sum 'C84 H69 Au4 B F4 N O0.50 P4'
_cod_database_code 4034291

loop_
_symmetry_equiv_pos_as_xyz
'x, y, z'
'-x, y, -z+1/2'
'x+1/2, y+1/2, z'
'-x+1/2, y+1/2, -z+1/2'
'-x, -y, -z'
'x, -y, z-1/2'
'-x+1/2, -y+1/2, -z'
'x+1/2, -y+1/2, z-1/2'

loop_
_atom_site_label
_atom_site_type_symbol
_atom_site_fract_x
_atom_site_fract_y
_atom_site_fract_z
_atom_site_U_iso_or_equiv
_atom_site_adp_type
_atom_site_occupancy
_atom_site_symmetry_multiplicity
_atom_site_calc_flag
_atom_site_refinement_flags
Au1 Au 0.551640(14) 0.59723(2) 0.703331(8) 0.02064(10) Uani 1 1 d .
Au2 Au 0.441078(13) 0.625380(18) 0.625395(7) 0.01654(10) Uani 1 1 d .
Au3 Au 0.280505(13) 0.594904(17) 0.647985(8) 0.01657(10) Uani 1 1 d .
Au4 Au 0.350428(13) 0.465086(17) 0.631934(7) 0.01633(10) Uani 1 1 d .
N1 N 0.4647(3) 0.5526(4) 0.69430(15) 0.0150(12) Uani 1 1 d .
C1 C 0.4204(3) 0.5750(4) 0.66804(18) 0.0156(14) Uani 1 1 d .
C2 C 0.3616(3) 0.5465(5) 0.67205(18) 0.0169(15) Uani 1 1 d .
C3 C 0.3726(3) 0.5042(4) 0.70419(18) 0.0170(15) Uani 1 1 d .
C4 C 0.3363(3) 0.4592(4) 0.72197(19) 0.0180(16) Uani 1 1 d .
H4A H 0.2939 0.4549 0.7143 0.022 Uiso 1 1 calc R
C5 C 0.3639(3) 0.4207(5) 0.75137(19) 0.0187(15) Uani 1 1 d .
C6 C 0.4291(3) 0.4246(5) 0.76274(18) 0.0173(15) Uani 1 1 d .
C7 C 0.4658(3) 0.4694(5) 0.74511(19) 0.0185(16) Uani 1 1 d .
C8 C 0.4372(3) 0.5101(4) 0.71645(18) 0.0143(14) Uani 1 1 d .
C9 C 0.3234(4) 0.3738(5) 0.7707(2) 0.0283(19) Uani 1 1 d .
H9A H 0.3040 0.4064 0.7854 0.034 Uiso 1 1 calc R
H9B H 0.2907 0.3509 0.7545 0.034 Uiso 1 1 calc R
C10 C 0.3584(5) 0.3137(6) 0.7920(3) 0.037(2) Uani 1 1 d .
H10A H 0.3721 0.2760 0.7773 0.045 Uiso 1 1 calc R
H10B H 0.3317 0.2898 0.8060 0.045 Uiso 1 1 calc R
C11 C 0.4146(4) 0.3484(7) 0.8148(2) 0.038(2) Uani 1 1 d .
H11A H 0.4011 0.3889 0.8281 0.045 Uiso 1 1 calc R
H11B H 0.4349 0.3109 0.8306 0.045 Uiso 1 1 calc R
C12 C 0.4599(4) 0.3781(5) 0.7929(2) 0.0225(17) Uani 1 1 d .
H12A H 0.4909 0.4084 0.8070 0.027 Uiso 1 1 calc R
H12B H 0.4811 0.3361 0.7844 0.027 Uiso 1 1 calc R
P1 P 0.64192(9) 0.65766(13) 0.71618(5) 0.0242(4) Uani 1 1 d .
C13 C 0.6510(4) 0.7325(6) 0.6864(2) 0.0281(19) Uani 1 1 d .
C14 C 0.5998(4) 0.7581(6) 0.6635(2) 0.035(2) Uani 1 1 d .
H14A H 0.5617 0.7342 0.6622 0.043 Uiso 1 1 calc R
C15 C 0.6055(5) 0.8188(6) 0.6428(3) 0.043(3) Uani 1 1 d .
H15A H 0.5710 0.8351 0.6276 0.051 Uiso 1 1 calc R
C16 C 0.6615(5) 0.8562(6) 0.6442(3) 0.041(2) Uani 1 1 d .
H16A H 0.6644 0.8979 0.6306 0.049 Uiso 1 1 calc R
C17 C 0.7134(4) 0.8303(6) 0.6664(2) 0.032(2) Uani 1 1 d .
H17A H 0.7512 0.8546 0.6674 0.039 Uiso 1 1 calc R
C18 C 0.7090(4) 0.7682(6) 0.6871(2) 0.031(2) Uani 1 1 d .
H18A H 0.7441 0.7502 0.7013 0.037 Uiso 1 1 calc R
C19 C 0.7109(4) 0.5996(5) 0.7176(2) 0.031(2) Uani 1 1 d .
C20 C 0.7216(4) 0.5692(6) 0.6868(3) 0.036(2) Uani 1 1 d .
H20A H 0.6963 0.5826 0.6664 0.043 Uiso 1 1 calc R
C21 C 0.7704(5) 0.5182(6) 0.6864(3) 0.040(2) Uani 1 1 d .
H21A H 0.7772 0.4973 0.6658 0.048 Uiso 1 1 calc R
C22 C 0.8087(4) 0.4991(6) 0.7168(3) 0.040(2) Uani 1 1 d .
H22A H 0.8414 0.4659 0.7167 0.048 Uiso 1 1 calc R
C23 C 0.7979(4) 0.5297(6) 0.7473(3) 0.040(2) Uani 1 1 d .
H23A H 0.8236 0.5169 0.7676 0.048 Uiso 1 1 calc R
C24 C 0.7490(4) 0.5796(6) 0.7481(3) 0.035(2) Uani 1 1 d .
H24A H 0.7418 0.5994 0.7688 0.042 Uiso 1 1 calc R
C25 C 0.6460(4) 0.7051(5) 0.7572(2) 0.0259(18) Uani 1 1 d .
C26 C 0.5924(4) 0.7082(5) 0.7718(2) 0.0275(18) Uani 1 1 d .
H26A H 0.5573 0.6821 0.7617 0.033 Uiso 1 1 calc R
C27 C 0.5904(4) 0.7497(6) 0.8012(2) 0.034(2) Uani 1 1 d .
H27A H 0.5540 0.7513 0.8104 0.041 Uiso 1 1 calc R
C28 C 0.6419(4) 0.7883(5) 0.8169(2) 0.032(2) Uani 1 1 d .
H28A H 0.6404 0.8163 0.8365 0.038 Uiso 1 1 calc R
C29 C 0.6967(4) 0.7848(6) 0.8029(2) 0.034(2) Uani 1 1 d .
H29A H 0.7322 0.8097 0.8135 0.040 Uiso 1 1 calc R
C30 C 0.6979(4) 0.7442(5) 0.7732(2) 0.030(2) Uani 1 1 d .
H30A H 0.7341 0.7432 0.7637 0.036 Uiso 1 1 calc R
P2 P 0.45967(8) 0.66617(12) 0.57354(5) 0.0171(4) Uani 1 1 d .
C31 C 0.4757(3) 0.7652(5) 0.5689(2) 0.0211(16) Uani 1 1 d .
C32 C 0.4475(4) 0.8168(6) 0.5874(3) 0.036(2) Uani 1 1 d .
H32A H 0.4216 0.8003 0.6023 0.043 Uiso 1 1 calc R
C33 C 0.4574(5) 0.8920(6) 0.5839(3) 0.048(3) Uani 1 1 d .
H33A H 0.4381 0.9266 0.5961 0.058 Uiso 1 1 calc R
C34 C 0.4970(5) 0.9162(6) 0.5617(3) 0.047(3) Uani 1 1 d .
H34A H 0.5038 0.9672 0.5592 0.056 Uiso 1 1 calc R
C35 C 0.5254(4) 0.8661(6) 0.5440(3) 0.040(2) Uani 1 1 d .
H35A H 0.5520 0.8831 0.5296 0.048 Uiso 1 1 calc R
C36 C 0.5154(4) 0.7898(5) 0.5468(2) 0.0285(19) Uani 1 1 d .
H36A H 0.5348 0.7557 0.5343 0.034 Uiso 1 1 calc R
C37 C 0.3910(3) 0.6464(5) 0.54160(18) 0.0168(15) Uani 1 1 d .
C38 C 0.3694(4) 0.6964(6) 0.5151(2) 0.034(2) Uani 1 1 d .
H38A H 0.3915 0.7399 0.5124 0.041 Uiso 1 1 calc R
C39 C 0.3150(5) 0.6810(6) 0.4931(3) 0.041(2) Uani 1 1 d .
H39A H 0.3006 0.7145 0.4756 0.049 Uiso 1 1 calc R
C40 C 0.2816(4) 0.6168(6) 0.4965(2) 0.0290(19) Uani 1 1 d .
H40A H 0.2450 0.6069 0.4816 0.035 Uiso 1 1 calc R
C41 C 0.3034(4) 0.5670(5) 0.5227(2) 0.0281(19) Uani 1 1 d .
H41A H 0.2814 0.5233 0.5250 0.034 Uiso 1 1 calc R
C42 C 0.3581(4) 0.5816(5) 0.5454(2) 0.0258(18) Uani 1 1 d .
H42A H 0.3722 0.5481 0.5629 0.031 Uiso 1 1 calc R
C43 C 0.5254(4) 0.6184(5) 0.5605(2) 0.0191(16) Uani 1 1 d .
C44 C 0.5243(4) 0.5900(5) 0.5274(2) 0.0226(17) Uani 1 1 d .
H44A H 0.4880 0.5922 0.5114 0.027 Uiso 1 1 calc R
C45 C 0.5779(4) 0.5586(5) 0.5187(2) 0.0294(19) Uani 1 1 d .
H45A H 0.5772 0.5394 0.4969 0.035 Uiso 1 1 calc R
C46 C 0.6327(4) 0.5556(5) 0.5424(2) 0.0280(19) Uani 1 1 d .
H46A H 0.6685 0.5354 0.5363 0.034 Uiso 1 1 calc R
C47 C 0.6334(4) 0.5830(5) 0.5751(3) 0.031(2) Uani 1 1 d .
H47A H 0.6697 0.5802 0.5911 0.037 Uiso 1 1 calc R
C48 C 0.5804(4) 0.6146(5) 0.5845(2) 0.0257(18) Uani 1 1 d .
H48A H 0.5814 0.6329 0.6066 0.031 Uiso 1 1 calc R
P3 P 0.19366(9) 0.64951(12) 0.61851(5) 0.0195(4) Uani 1 1 d .
C49 C 0.1256(4) 0.6432(5) 0.6393(2) 0.0286(19) Uani 1 1 d .
C50 C 0.0654(4) 0.6421(7) 0.6206(3) 0.047(3) Uani 1 1 d .
H50A H 0.0593 0.6450 0.5969 0.056 Uiso 1 1 calc R
C51 C 0.0147(5) 0.6368(9) 0.6375(3) 0.060(4) Uani 1 1 d .
H51A H -0.0254 0.6376 0.6252 0.072 Uiso 1 1 calc R
C52 C 0.0240(5) 0.6303(9) 0.6726(3) 0.064(4) Uani 1 1 d .
H52A H -0.0100 0.6267 0.6838 0.077 Uiso 1 1 calc R
C53 C 0.0818(5) 0.6290(8) 0.6910(3) 0.053(3) Uani 1 1 d .
H53A H 0.0874 0.6231 0.7146 0.064 Uiso 1 1 calc R
C54 C 0.1340(5) 0.6366(7) 0.6744(3) 0.040(2) Uani 1 1 d .
H54A H 0.1738 0.6371 0.6871 0.048 Uiso 1 1 calc R
C55 C 0.1691(4) 0.6052(5) 0.5779(2) 0.0220(17) Uani 1 1 d .
C56 C 0.1795(4) 0.5277(5) 0.5755(3) 0.031(2) Uani 1 1 d .
H56A H 0.2016 0.5024 0.5942 0.037 Uiso 1 1 calc R
C57 C 0.1573(4) 0.4889(5) 0.5459(2) 0.032(2) Uani 1 1 d .
H57A H 0.1627 0.4373 0.5451 0.038 Uiso 1 1 calc R
C58 C 0.1270(4) 0.5265(6) 0.5176(2) 0.037(2) Uani 1 1 d .
H58A H 0.1124 0.5003 0.4976 0.044 Uiso 1 1 calc R
C59 C 0.1183(5) 0.6018(6) 0.5188(2) 0.036(2) Uani 1 1 d .
H59A H 0.0984 0.6268 0.4995 0.043 Uiso 1 1 calc R
C60 C 0.1393(4) 0.6419(5) 0.5490(2) 0.0298(19) Uani 1 1 d .
H60A H 0.1330 0.6934 0.5496 0.036 Uiso 1 1 calc R
C61 C 0.2064(4) 0.7469(5) 0.60949(19) 0.0224(17) Uani 1 1 d .
C62 C 0.1652(4) 0.8041(5) 0.6153(2) 0.0307(19) Uani 1 1 d .
H62A H 0.1284 0.7923 0.6230 0.037 Uiso 1 1 calc R
C63 C 0.1795(5) 0.8783(5) 0.6097(2) 0.036(2) Uani 1 1 d .
H63A H 0.1522 0.9158 0.6139 0.043 Uiso 1 1 calc R
C64 C 0.2329(5) 0.8970(5) 0.5981(2) 0.035(2) Uani 1 1 d .
H64A H 0.2417 0.9470 0.5943 0.041 Uiso 1 1 calc R
C65 C 0.2742(4) 0.8409(5) 0.5921(2) 0.0287(19) Uani 1 1 d .
H65A H 0.3104 0.8533 0.5840 0.034 Uiso 1 1 calc R
C66 C 0.2610(4) 0.7662(5) 0.5983(2) 0.0282(19) Uani 1 1 d .
H66A H 0.2891 0.7290 0.5949 0.034 Uiso 1 1 calc R
P4 P 0.35431(9) 0.35564(11) 0.60347(5) 0.0184(4) Uani 1 1 d .
C67 C 0.2904(4) 0.3314(5) 0.5693(2) 0.0225(17) Uani 1 1 d .
C68 C 0.2917(4) 0.3573(5) 0.5363(2) 0.0247(17) Uani 1 1 d .
H68A H 0.3264 0.3828 0.5315 0.030 Uiso 1 1 calc R
C69 C 0.2414(4) 0.3451(6) 0.5105(2) 0.034(2) Uani 1 1 d .
H69A H 0.2418 0.3645 0.4888 0.040 Uiso 1 1 calc R
C70 C 0.1913(4) 0.3052(6) 0.5167(3) 0.039(2) Uani 1 1 d .
H70A H 0.1585 0.2958 0.4990 0.047 Uiso 1 1 calc R
C71 C 0.1892(4) 0.2782(5) 0.5495(3) 0.035(2) Uani 1 1 d .
H71A H 0.1549 0.2512 0.5537 0.042 Uiso 1 1 calc R
C72 C 0.2383(4) 0.2916(5) 0.5760(2) 0.0296(19) Uani 1 1 d .
H72A H 0.2367 0.2742 0.5979 0.035 Uiso 1 1 calc R
C73 C 0.3608(4) 0.2834(5) 0.6365(2) 0.0256(18) Uani 1 1 d .
C74 C 0.3466(4) 0.2069(5) 0.6279(2) 0.0238(17) Uani 1 1 d .
H74A H 0.3344 0.1926 0.6052 0.029 Uiso 1 1 calc R
C75 C 0.3514(4) 0.1542(5) 0.6542(2) 0.0299(19) Uani 1 1 d .
H75A H 0.3421 0.1043 0.6490 0.036 Uiso 1 1 calc R
C76 C 0.3702(4) 0.1759(5) 0.6880(2) 0.0303(19) Uani 1 1 d .
H76A H 0.3726 0.1407 0.7055 0.036 Uiso 1 1 calc R
C77 C 0.3853(4) 0.2497(5) 0.6958(2) 0.0299(19) Uani 1 1 d .
H77A H 0.3989 0.2637 0.7184 0.036 Uiso 1 1 calc R
C78 C 0.3805(4) 0.3029(5) 0.6702(2) 0.0233(17) Uani 1 1 d .
H78A H 0.3906 0.3524 0.6758 0.028 Uiso 1 1 calc R
C79 C 0.4238(3) 0.3468(5) 0.58388(19) 0.0217(17) Uani 1 1 d .
C80 C 0.4649(4) 0.4058(5) 0.5858(2) 0.0285(19) Uani 1 1 d .
H80A H 0.4574 0.4498 0.5970 0.034 Uiso 1 1 calc R
C81 C 0.5183(4) 0.3987(6) 0.5707(2) 0.034(2) Uani 1 1 d .
H81A H 0.5460 0.4385 0.5717 0.041 Uiso 1 1 calc R
C82 C 0.5298(4) 0.3340(6) 0.5547(2) 0.035(2) Uani 1 1 d .
H82A H 0.5656 0.3299 0.5450 0.042 Uiso 1 1 calc R
C83 C 0.4889(4) 0.2742(6) 0.5526(2) 0.031(2) Uani 1 1 d .
H83A H 0.4973 0.2303 0.5416 0.037 Uiso 1 1 calc R
C84 C 0.4352(4) 0.2803(5) 0.5670(2) 0.0266(18) Uani 1 1 d .
H84A H 0.4071 0.2407 0.5654 0.032 Uiso 1 1 calc R
B1 B 0.1621(5) 0.4540(7) 0.4276(3) 0.038(3) Uani 1 1 d .
F1 F 0.1359(4) 0.4806(4) 0.39517(17) 0.070(2) Uani 1 1 d .
F2 F 0.1231(3) 0.4067(4) 0.4398(2) 0.068(2) Uani 1 1 d .
F3 F 0.1743(3) 0.5155(4) 0.44889(15) 0.0543(17) Uani 1 1 d .
F4 F 0.2174(3) 0.4190(4) 0.42475(18) 0.0524(17) Uani 1 1 d .
O1W O 0.9780(11) 0.4315(10) 0.7317(5) 0.080(6) Uani 0.50 1 d P

loop_
_atom_site_aniso_label
_atom_site_aniso_U_11
_atom_site_aniso_U_22
_atom_site_aniso_U_33
_atom_site_aniso_U_23
_atom_site_aniso_U_13
_atom_site_aniso_U_12
Au1 0.01389(17) 0.0248(2) 0.02173(18) 0.00156(12) -0.00132(12) -0.00367(12)
Au2 0.01383(16) 0.01909(19) 0.01545(16) 0.00148(11) -0.00115(11) 0.00059(12)
Au3 0.01475(16) 0.01491(18) 0.01806(17) 0.00060(11) -0.00304(12) 0.00401(11)
Au4 0.01599(16) 0.01369(17) 0.01742(16) -0.00228(11) -0.00270(12) 0.00176(11)
N1 0.010(3) 0.018(3) 0.017(3) -0.001(2) 0.000(2) -0.001(2)
C1 0.013(3) 0.015(4) 0.016(3) 0.000(3) -0.007(3) 0.003(3)
C2 0.012(3) 0.020(4) 0.017(4) 0.005(3) -0.001(3) 0.001(3)
C3 0.019(3) 0.017(4) 0.014(3) 0.001(3) -0.002(3) -0.002(3)
C4 0.013(3) 0.020(4) 0.019(4) 0.000(3) -0.003(3) -0.003(3)
C5 0.017(4) 0.017(4) 0.020(4) 0.000(3) -0.001(3) -0.001(3)
C6 0.016(3) 0.021(4) 0.012(3) 0.002(3) -0.005(3) 0.001(3)
C7 0.014(4) 0.023(4) 0.016(4) -0.004(3) -0.004(3) 0.003(3)
C8 0.013(3) 0.015(4) 0.015(3) -0.001(3) 0.002(3) -0.003(3)
C9 0.019(4) 0.030(5) 0.034(5) 0.002(4) -0.003(3) -0.007(4)
C10 0.037(5) 0.037(6) 0.038(5) 0.011(4) 0.004(4) -0.010(4)
C11 0.030(5) 0.053(7) 0.030(5) 0.014(4) 0.004(4) -0.005(5)
C12 0.024(4) 0.017(4) 0.024(4) 0.007(3) -0.003(3) 0.001(3)
P1 0.0154(9) 0.0291(12) 0.0261(10) 0.0033(9) -0.0020(8) -0.0058(8)
C13 0.022(4) 0.039(6) 0.022(4) 0.002(4) 0.000(3) -0.007(4)
C14 0.026(4) 0.039(6) 0.039(5) 0.006(4) -0.002(4) -0.010(4)
C15 0.028(5) 0.047(7) 0.050(6) 0.018(5) -0.005(4) -0.005(4)
C16 0.039(5) 0.043(6) 0.042(5) 0.015(5) 0.008(4) -0.011(5)
C17 0.026(4) 0.031(5) 0.040(5) 0.001(4) 0.006(4) -0.004(4)
C18 0.021(4) 0.039(6) 0.031(4) 0.001(4) -0.002(3) -0.011(4)
C19 0.020(4) 0.032(5) 0.039(5) 0.003(4) 0.000(4) -0.009(4)
C20 0.024(4) 0.035(6) 0.046(6) -0.003(4) -0.001(4) -0.005(4)
C21 0.036(5) 0.023(5) 0.060(7) -0.008(5) 0.008(5) -0.007(4)
C22 0.026(5) 0.024(5) 0.069(7) -0.001(5) 0.008(5) -0.002(4)
C23 0.027(5) 0.035(6) 0.056(6) 0.012(5) -0.001(4) 0.005(4)
C24 0.017(4) 0.038(6) 0.048(6) 0.011(5) 0.000(4) 0.002(4)
C25 0.021(4) 0.026(5) 0.026(4) 0.007(3) -0.008(3) -0.008(4)
C26 0.024(4) 0.029(5) 0.027(4) 0.004(4) -0.005(3) -0.001(4)
C27 0.032(5) 0.036(6) 0.034(5) 0.011(4) 0.004(4) 0.007(4)
C28 0.037(5) 0.030(5) 0.026(4) 0.006(4) 0.000(4) -0.005(4)
C29 0.032(5) 0.030(5) 0.035(5) 0.003(4) -0.005(4) -0.010(4)
C30 0.021(4) 0.035(5) 0.034(5) 0.003(4) 0.002(3) -0.008(4)
P2 0.0131(8) 0.0206(10) 0.0169(9) 0.0027(7) -0.0001(7) 0.0015(7)
C31 0.013(3) 0.018(4) 0.028(4) 0.002(3) -0.009(3) 0.004(3)
C32 0.022(4) 0.035(6) 0.048(6) -0.009(4) -0.002(4) 0.003(4)
C33 0.039(6) 0.028(6) 0.072(8) -0.011(5) -0.009(5) 0.012(5)
C34 0.037(5) 0.023(5) 0.073(8) 0.003(5) -0.012(5) -0.003(4)
C35 0.028(5) 0.028(5) 0.060(7) 0.009(5) -0.005(4) -0.004(4)
C36 0.019(4) 0.026(5) 0.038(5) 0.008(4) -0.003(3) -0.002(4)
C37 0.015(3) 0.019(4) 0.015(3) 0.003(3) 0.001(3) 0.005(3)
C38 0.026(4) 0.034(5) 0.034(5) 0.017(4) -0.015(4) -0.002(4)
C39 0.042(6) 0.038(6) 0.035(5) 0.014(4) -0.013(4) -0.003(5)
C40 0.019(4) 0.039(6) 0.026(4) -0.004(4) -0.005(3) -0.001(4)
C41 0.019(4) 0.027(5) 0.036(5) 0.001(4) -0.003(3) -0.002(4)
C42 0.016(4) 0.029(5) 0.031(4) 0.005(4) 0.000(3) 0.001(3)
C43 0.020(4) 0.018(4) 0.020(4) 0.008(3) 0.004(3) 0.001(3)
C44 0.016(4) 0.023(4) 0.028(4) 0.003(3) 0.003(3) 0.004(3)
C45 0.029(4) 0.029(5) 0.031(5) -0.005(4) 0.009(4) 0.005(4)
C46 0.018(4) 0.034(5) 0.033(5) 0.003(4) 0.009(3) 0.004(4)
C47 0.015(4) 0.032(5) 0.043(5) 0.004(4) 0.000(4) 0.001(4)
C48 0.017(4) 0.034(5) 0.024(4) 0.007(4) -0.002(3) 0.007(4)
P3 0.0177(9) 0.0192(10) 0.0194(9) 0.0009(8) -0.0036(7) 0.0071(8)
C49 0.027(4) 0.029(5) 0.029(4) 0.002(4) 0.003(3) 0.010(4)
C50 0.024(5) 0.074(9) 0.043(6) 0.007(5) 0.008(4) 0.008(5)
C51 0.023(5) 0.098(11) 0.062(7) 0.026(7) 0.011(5) 0.027(6)
C52 0.033(6) 0.100(12) 0.066(8) 0.021(7) 0.026(6) 0.029(6)
C53 0.048(6) 0.077(9) 0.039(6) -0.004(6) 0.019(5) 0.017(6)
C54 0.035(5) 0.054(7) 0.032(5) 0.001(5) 0.010(4) 0.009(5)
C55 0.021(4) 0.022(4) 0.024(4) 0.002(3) 0.003(3) 0.006(3)
C56 0.024(4) 0.020(5) 0.045(5) 0.001(4) -0.002(4) 0.006(4)
C57 0.029(4) 0.021(5) 0.045(5) -0.006(4) 0.007(4) -0.003(4)
C58 0.035(5) 0.041(6) 0.034(5) -0.019(4) 0.005(4) -0.020(4)
C59 0.040(5) 0.040(6) 0.022(4) 0.008(4) -0.012(4) -0.013(4)
C60 0.042(5) 0.019(4) 0.026(4) 0.003(3) -0.002(4) -0.007(4)
C61 0.027(4) 0.021(4) 0.016(4) -0.001(3) -0.005(3) 0.011(3)
C62 0.032(5) 0.024(5) 0.036(5) 0.001(4) 0.003(4) 0.011(4)
C63 0.043(5) 0.022(5) 0.038(5) 0.001(4) -0.003(4) 0.012(4)
C64 0.046(6) 0.017(5) 0.036(5) 0.003(4) -0.008(4) 0.009(4)
C65 0.023(4) 0.020(5) 0.038(5) 0.007(4) -0.010(4) 0.000(4)
C66 0.025(4) 0.020(4) 0.037(5) -0.003(4) -0.002(4) 0.008(4)
P4 0.0171(9) 0.0140(10) 0.0222(9) -0.0042(7) -0.0027(7) 0.0027(7)
C67 0.028(4) 0.014(4) 0.024(4) -0.003(3) 0.001(3) 0.004(3)
C68 0.026(4) 0.016(4) 0.032(4) -0.002(3) 0.004(3) 0.005(3)
C69 0.032(5) 0.031(5) 0.032(5) -0.008(4) -0.010(4) 0.008(4)
C70 0.030(5) 0.033(6) 0.045(6) -0.021(4) -0.017(4) 0.009(4)
C71 0.024(4) 0.023(5) 0.055(6) -0.009(4) 0.000(4) 0.000(4)
C72 0.026(4) 0.023(5) 0.037(5) 0.000(4) -0.003(4) 0.000(4)
C73 0.020(4) 0.017(4) 0.039(5) 0.000(4) 0.001(3) 0.006(3)
C74 0.028(4) 0.012(4) 0.031(4) -0.003(3) 0.004(3) 0.000(3)
C75 0.045(5) 0.010(4) 0.038(5) -0.003(4) 0.017(4) -0.003(4)
C76 0.030(4) 0.028(5) 0.033(5) 0.008(4) 0.005(4) 0.001(4)
C77 0.026(4) 0.031(5) 0.030(4) -0.006(4) -0.002(3) -0.001(4)
C78 0.023(4) 0.011(4) 0.034(4) -0.001(3) -0.002(3) 0.000(3)
C79 0.017(4) 0.030(5) 0.017(4) -0.001(3) -0.002(3) 0.005(3)
C80 0.024(4) 0.025(5) 0.036(5) 0.000(4) 0.002(4) 0.000(4)
C81 0.025(4) 0.040(6) 0.036(5) 0.008(4) 0.003(4) 0.003(4)
C82 0.021(4) 0.055(7) 0.028(5) 0.009(4) -0.001(3) 0.016(4)
C83 0.031(5) 0.038(6) 0.022(4) -0.001(4) -0.004(3) 0.013(4)
C84 0.031(4) 0.018(4) 0.029(4) -0.002(3) 0.000(3) 0.009(4)
B1 0.035(6) 0.033(6) 0.043(6) -0.016(5) -0.003(5) -0.003(5)
F1 0.092(5) 0.068(5) 0.043(4) -0.023(3) -0.009(4) 0.047(4)
F2 0.059(4) 0.051(5) 0.097(6) -0.023(4) 0.018(4) -0.024(4)
F3 0.087(5) 0.038(4) 0.038(3) -0.014(3) 0.012(3) -0.021(3)
F4 0.028(3) 0.045(4) 0.078(5) -0.009(3) -0.011(3) 0.001(3)
O1W 0.135(19) 0.040(10) 0.061(11) -0.005(9) 0.008(11) -0.042(12)

loop_
_atom_type_symbol
_atom_type_description
_atom_type_scat_dispersion_real
_atom_type_scat_dispersion_imag
_atom_type_scat_source
Au Au -4.4197 7.2980 'International Tables Vol C Tables 4.2.6.8 and 6.1.1.4'
B B 0.0090 0.0039 'International Tables Vol C Tables 4.2.6.8 and 6.1.1.4'
C C 0.0181 0.0091 'International Tables Vol C Tables 4.2.6.8 and 6.1.1.4'
F F 0.0727 0.0534 'International Tables Vol C Tables 4.2.6.8 and 6.1.1.4'
N N 0.0311 0.0180 'International Tables Vol C Tables 4.2.6.8 and 6.1.1.4'
P P 0.2955 0.4335 'International Tables Vol C Tables 4.2.6.8 and 6.1.1.4'
H H 0.0000 0.0000 'International Tables Vol C Tables 4.2.6.8 and 6.1.1.4'
O O 0.0492 0.0322 'International Tables Vol C Tables 4.2.6.8 and 6.1.1.4'

loop_
_geom_angle_atom_site_label_1
_geom_angle_atom_site_label_2
_geom_angle_atom_site_label_3
_geom_angle
_geom_angle_site_symmetry_3
N1 Au1 P1 173.10(19) .
C1 Au2 P2 171.7(2) .
C2 Au3 P3 176.5(2) .
C2 Au3 Au4 47.3(2) .
P3 Au3 Au4 130.81(5) .
C2 Au4 P4 161.4(2) .
C2 Au4 Au3 45.04(19) .
P4 Au4 Au3 149.58(5) .
C1 N1 C8 108.8(6) .
C1 N1 Au1 122.9(5) .
C8 N1 Au1 126.8(5) .
N1 C1 C2 110.6(6) .
N1 C1 Au2 122.7(5) .
C2 C1 Au2 125.8(5) .
C1 C2 C3 105.2(6) .
C1 C2 Au3 121.6(5) .
C3 C2 Au3 128.6(5) .
C1 C2 Au4 98.8(5) .
C3 C2 Au4 106.2(5) .
Au3 C2 Au4 87.6(3) .
C4 C3 C8 119.0(7) .
C4 C3 C2 135.1(7) .
C8 C3 C2 105.7(6) .
C3 C4 C5 120.0(7) .
C4 C5 C6 120.5(7) .
C4 C5 C9 119.1(7) .
C6 C5 C9 120.4(7) .
C7 C6 C5 119.8(7) .
C7 C6 C12 119.4(7) .
C5 C6 C12 120.7(7) .
C6 C7 C8 119.1(7) .
C6 C7 C7 120.4(7) 2_656
C8 C7 C7 120.3(7) 2_656
N1 C8 C7 128.4(7) .
N1 C8 C3 109.8(6) .
C7 C8 C3 121.4(7) .
C10 C9 C5 113.3(7) .
C9 C10 C11 109.2(8) .
C12 C11 C10 109.7(8) .
C6 C12 C11 113.4(7) .
C13 P1 C19 105.0(4) .
C13 P1 C25 104.1(4) .
C19 P1 C25 108.6(4) .
C13 P1 Au1 113.3(3) .
C19 P1 Au1 115.3(3) .
C25 P1 Au1 109.7(3) .
C14 C13 C18 118.8(8) .
C14 C13 P1 120.2(7) .
C18 C13 P1 120.9(7) .
C15 C14 C13 120.3(9) .
C14 C15 C16 121.4(9) .
C15 C16 C17 119.0(9) .
C18 C17 C16 120.6(8) .
C17 C18 C13 119.8(8) .
C20 C19 C24 119.8(9) .
C20 C19 P1 117.0(7) .
C24 C19 P1 122.9(8) .
C19 C20 C21 120.2(9) .
C22 C21 C20 119.8(10) .
C23 C22 C21 119.8(9) .
C22 C23 C24 121.0(10) .
C19 C24 C23 119.5(10) .
C30 C25 C26 118.1(8) .
C30 C25 P1 123.6(7) .
C26 C25 P1 118.1(6) .
C27 C26 C25 121.1(8) .
C28 C27 C26 120.6(9) .
C27 C28 C29 119.1(9) .
C30 C29 C28 119.8(8) .
C29 C30 C25 121.3(8) .
C43 P2 C31 104.6(4) .
C43 P2 C37 108.0(4) .
C31 P2 C37 105.5(4) .
C43 P2 Au2 112.0(2) .
C31 P2 Au2 118.0(3) .
C37 P2 Au2 108.3(2) .
C32 C31 C36 119.9(9) .
C32 C31 P2 118.8(7) .
C36 C31 P2 121.3(7) .
C33 C32 C31 120.3(10) .
C32 C33 C34 119.4(10) .
C35 C34 C33 120.6(10) .
C34 C35 C36 121.0(10) .
C35 C36 C31 118.8(9) .
C42 C37 C38 119.9(7) .
C42 C37 P2 117.9(6) .
C38 C37 P2 122.1(6) .
C39 C38 C37 119.7(9) .
C40 C39 C38 121.1(9) .
C39 C40 C41 119.1(8) .
C40 C41 C42 120.8(9) .
C37 C42 C41 119.4(8) .
C48 C43 C44 119.8(7) .
C48 C43 P2 117.2(6) .
C44 C43 P2 122.9(6) .
C45 C44 C43 119.4(8) .
C44 C45 C46 120.8(8) .
C47 C46 C45 119.5(8) .
C46 C47 C48 120.9(8) .
C47 C48 C43 119.5(8) .
C55 P3 C61 106.2(4) .
C55 P3 C49 103.6(4) .
C61 P3 C49 108.3(4) .
C55 P3 Au3 111.8(3) .
C61 P3 Au3 111.8(3) .
C49 P3 Au3 114.5(3) .
C54 C49 C50 119.3(9) .
C54 C49 P3 118.9(7) .
C50 C49 P3 121.8(7) .
C51 C50 C49 120.0(10) .
C52 C51 C50 119.8(10) .
C53 C52 C51 121.0(10) .
C52 C53 C54 120.1(11) .
C49 C54 C53 119.8(10) .
C60 C55 C56 118.0(8) .
C60 C55 P3 124.3(7) .
C56 C55 P3 117.7(7) .
C57 C56 C55 120.8(9) .
C56 C57 C58 120.0(9) .
C59 C58 C57 120.3(8) .
C58 C59 C60 120.4(9) .
C55 C60 C59 120.3(9) .
C66 C61 C62 118.9(8) .
C66 C61 P3 118.1(6) .
C62 C61 P3 122.9(7) .
C63 C62 C61 120.0(9) .
C64 C63 C62 121.1(9) .
C63 C64 C65 119.7(9) .
C66 C65 C64 119.8(9) .
C61 C66 C65 120.6(8) .
C79 P4 C73 105.9(4) .
C79 P4 C67 104.6(4) .
C73 P4 C67 108.8(4) .
C79 P4 Au4 113.0(3) .
C73 P4 Au4 104.9(3) .
C67 P4 Au4 119.1(3) .
C68 C67 C72 119.4(8) .
C68 C67 P4 118.9(6) .
C72 C67 P4 121.6(6) .
C69 C68 C67 120.1(9) .
C70 C69 C68 120.8(9) .
C69 C70 C71 120.0(8) .
C72 C71 C70 120.2(9) .
C71 C72 C67 119.4(9) .
C78 C73 C74 119.5(8) .
C78 C73 P4 119.4(7) .
C74 C73 P4 121.1(7) .
C75 C74 C73 118.7(8) .
C76 C75 C74 120.4(8) .
C77 C76 C75 120.1(8) .
C76 C77 C78 120.4(8) .
C73 C78 C77 120.8(8) .
C80 C79 C84 120.4(8) .
C80 C79 P4 119.4(7) .
C84 C79 P4 120.2(7) .
C79 C80 C81 119.2(9) .
C82 C81 C80 120.5(9) .
C81 C82 C83 120.9(9) .
C82 C83 C84 119.7(9) .
C83 C84 C79 119.3(9) .
F2 B1 F4 111.2(10) .
F2 B1 F3 110.3(9) .
F4 B1 F3 109.1(9) .
F2 B1 F1 110.8(9) .
F4 B1 F1 107.9(9) .
F3 B1 F1 107.3(10) .

loop_
_geom_bond_atom_site_label_1
_geom_bond_atom_site_label_2
_geom_bond_distance
_geom_bond_site_symmetry_2
Au1 N1 2.037(6) .
Au1 P1 2.232(2) .
Au2 C1 2.032(8) .
Au2 P2 2.2814(19) .
Au3 C2 2.058(7) .
Au3 P3 2.2759(19) .
Au3 Au4 2.9055(4) .
Au4 C2 2.138(8) .
Au4 P4 2.266(2) .
N1 C1 1.358(9) .
N1 C8 1.372(9) .
C1 C2 1.418(10) .
C2 C3 1.466(10) .
C3 C4 1.400(11) .
C3 C8 1.419(10) .
C4 C5 1.401(11) .
C5 C6 1.423(10) .
C5 C9 1.517(11) .
C6 C7 1.399(11) .
C6 C12 1.519(10) .
C7 C8 1.404(11) .
C7 C7 1.482(14) 2_656
C9 C10 1.495(13) .
C10 C11 1.529(14) .
C11 C12 1.520(12) .
P1 C13 1.815(9) .
P1 C19 1.822(10) .
P1 C25 1.824(9) .
C13 C14 1.395(13) .
C13 C18 1.417(12) .
C14 C15 1.377(14) .
C15 C16 1.388(14) .
C16 C17 1.393(14) .
C17 C18 1.392(13) .
C19 C20 1.392(14) .
C19 C24 1.396(13) .
C20 C21 1.406(14) .
C21 C22 1.391(15) .
C22 C23 1.383(16) .
C23 C24 1.397(14) .
C25 C30 1.391(12) .
C25 C26 1.392(12) .
C26 C27 1.389(13) .
C27 C28 1.376(14) .
C28 C29 1.406(13) .
C29 C30 1.387(13) .
P2 C43 1.819(8) .
P2 C31 1.818(9) .
P2 C37 1.829(8) .
C31 C32 1.388(13) .
C31 C36 1.402(12) .
C32 C33 1.371(15) .
C33 C34 1.400(18) .
C34 C35 1.353(16) .
C35 C36 1.387(13) .
C37 C42 1.385(12) .
C37 C38 1.399(11) .
C38 C39 1.381(13) .
C39 C40 1.379(14) .
C40 C41 1.388(13) .
C41 C42 1.396(12) .
C43 C48 1.404(11) .
C43 C44 1.405(11) .
C44 C45 1.394(11) .
C45 C46 1.394(13) .
C46 C47 1.383(13) .
C47 C48 1.395(12) .
P3 C55 1.795(9) .
P3 C61 1.807(9) .
P3 C49 1.822(9) .
C49 C54 1.376(13) .
C49 C50 1.399(13) .
C50 C51 1.392(14) .
C51 C52 1.375(18) .
C52 C53 1.350(17) .
C53 C54 1.415(14) .
C55 C60 1.385(12) .
C55 C56 1.408(12) .
C56 C57 1.379(13) .
C57 C58 1.380(15) .
C58 C59 1.359(14) .
C59 C60 1.405(13) .
C61 C66 1.384(12) .
C61 C62 1.406(12) .
C62 C63 1.387(13) .
C63 C64 1.365(15) .
C64 C65 1.397(13) .
C65 C66 1.396(12) .
P4 C79 1.824(8) .
P4 C73 1.826(9) .
P4 C67 1.829(8) .
C67 C68 1.394(12) .
C67 C72 1.403(12) .
C68 C69 1.388(12) .
C69 C70 1.362(15) .
C70 C71 1.395(15) .
C71 C72 1.392(13) .
C73 C78 1.380(12) .
C73 C74 1.429(12) .
C74 C75 1.396(12) .
C75 C76 1.392(13) .
C76 C77 1.381(13) .
C77 C78 1.381(12) .
C79 C80 1.379(13) .
C79 C84 1.406(12) .
C80 C81 1.403(13) .
C81 C82 1.363(15) .
C82 C83 1.386(15) .
C83 C84 1.394(12) .
B1 F2 1.347(15) .
B1 F4 1.382(13) .
B1 F3 1.384(12) .
B1 F1 1.402(14) .
O1W O1W 1.60(4) 2_756
